data_2211555
loop_
_publ_author_name
'Hari Kumar, B.'
'Babu Varghese'
'Jaya Kumar, G.'
'Ajitha Bai, M. D.'

_publ_section_title
;
 8-Hydroxy-7-phenyl-2,6-dioxabicyclo[3.3.1]nonan-3-one
;
_journal_coeditor_code OB2083
_journal_issue 12
_journal_name_full 'Acta Crystallographica Section E'
_journal_page_first o5567
_journal_page_last o5569
_journal_paper_doi 10.1107/S1600536806046599
_journal_volume 62
_journal_year 2006
_chemical_formula_iupac 'C13 H14 O4'
_chemical_formula_moiety 'C13 H14 O4'
_chemical_formula_sum 'C13 H14 O4'
_chemical_formula_weight 234.24
_chemical_name_common 'deoxy goniopypyrone'
_chemical_name_systematic
;
8-Hydroxy-7-phenyl-2,6-dioxabicyclo[3.3.1]nonan-3-one
;
_space_group_IT_number 4
_symmetry_cell_setting monoclinic
_symmetry_space_group_name_Hall 'P 2yb'
_symmetry_space_group_name_H-M 'P 1 21 1'
_atom_sites_solution_hydrogens geom
_atom_sites_solution_primary direct
_atom_sites_solution_secondary difmap
_audit_creation_method SHELXL-97
_cell_angle_alpha 90.00
_cell_angle_beta 90.454(9)
_cell_angle_gamma 90.00
_cell_formula_units_Z 8
_cell_length_a 7.1313(5)
_cell_length_b 35.442(3)
_cell_length_c 9.3061(16)
_cell_measurement_reflns_used 25
_cell_measurement_temperature 293(2)
_cell_measurement_theta_max 30
_cell_measurement_theta_min 20
_cell_volume 2352.0(5)
_computing_cell_refinement 'CAD-4 software'
_computing_data_collection 'CAD-4 Software (Enraf--Nonius, 1989)'
_computing_data_reduction 'XCAD4 (Harms & Wocadlo, 1995)'
_computing_molecular_graphics 'ORTEP-3 for Windows (Farrugia, 1997)'
_computing_publication_material 'SHELXL97 (Sheldrick, 1997) and WinGX (Farrugia, 1999)'
_computing_structure_refinement 'SHELXL97 (Sheldrick, 1997)'
_computing_structure_solution 'SIR92 (Altomare <i>et al.</i>,  1993)'
_diffrn_ambient_temperature 293(2)
_diffrn_measured_fraction_theta_full 1.000
_diffrn_measured_fraction_theta_max 1.000
_diffrn_measurement_device_type 'Enraf--Nonius CAD-4'
_diffrn_measurement_method \w--2\q
_diffrn_radiation_monochromator graphite
_diffrn_radiation_source 'fine-focus sealed tube'
_diffrn_radiation_type CuK\a
_diffrn_radiation_wavelength 1.54180
_diffrn_reflns_av_R_equivalents 0.0199
_diffrn_reflns_av_sigmaI/netI 0.0191
_diffrn_reflns_limit_h_max 8
_diffrn_reflns_limit_h_min -8
_diffrn_reflns_limit_k_max 42
_diffrn_reflns_limit_k_min 0
_diffrn_reflns_limit_l_max 11
_diffrn_reflns_limit_l_min -9
_diffrn_reflns_number 4627
_diffrn_reflns_theta_full 67.92
_diffrn_reflns_theta_max 67.92
_diffrn_reflns_theta_min 2.49
_diffrn_standards_decay_% 0
_diffrn_standards_interval_time 60
_diffrn_standards_number 2
_exptl_absorpt_coefficient_mu 0.814
_exptl_absorpt_correction_T_max 0.9993
_exptl_absorpt_correction_T_min 0.9426
_exptl_absorpt_correction_type psi-scan
_exptl_absorpt_process_details '(North <i>et al.</i>,  1968)'
_exptl_crystal_colour colourless
_exptl_crystal_density_diffrn 1.323
_exptl_crystal_density_method 'not measured'
_exptl_crystal_description prism
_exptl_crystal_F_000 992
_exptl_crystal_size_max 0.3
_exptl_crystal_size_mid 0.2
_exptl_crystal_size_min 0.2
_refine_diff_density_max 0.237
_refine_diff_density_min -0.230
_refine_ls_abs_structure_details 'Flack (1983), with no Friedel pairs'
_refine_ls_abs_structure_Flack 0.0(3)
_refine_ls_extinction_coef 0.0083(6)
_refine_ls_extinction_expression Fc^*^=kFc[1+0.001xFc^2^\l^3^/sin(2\q)]^-1/4^
_refine_ls_extinction_method SHELXL97
_refine_ls_goodness_of_fit_ref 1.058
_refine_ls_hydrogen_treatment constr
_refine_ls_matrix_type full
_refine_ls_number_parameters 542
_refine_ls_number_reflns 4350
_refine_ls_number_restraints 1
_refine_ls_restrained_S_all 1.058
_refine_ls_R_factor_all 0.0538
_refine_ls_R_factor_gt 0.0487
_refine_ls_shift/su_max 0.000
_refine_ls_shift/su_mean 0.000
_refine_ls_structure_factor_coef Fsqd
_refine_ls_weighting_details 'calc w=1/[\s^2^(Fo^2^)+(0.0822P)^2^+0.8943P] where P=(Fo^2^+2Fc^2^)/3'
_refine_ls_weighting_scheme calc
_refine_ls_wR_factor_gt 0.1417
_refine_ls_wR_factor_ref 0.1468
_reflns_number_gt 3927
_reflns_number_total 4350
_reflns_threshold_expression I>2\s(I)
_cod_data_source_file ob2083.cif
_cod_data_source_block I
_cod_original_sg_symbol_H-M 'P 21'
_cod_database_code 2211555
_cod_database_fobs_code 2211555

loop_
_symmetry_equiv_pos_as_xyz
'x, y, z'
'-x, y+1/2, -z'

loop_
_atom_site_type_symbol
_atom_site_label
_atom_site_fract_x
_atom_site_fract_y
_atom_site_fract_z
_atom_site_U_iso_or_equiv
_atom_site_adp_type
_atom_site_calc_flag
_atom_site_refinement_flags
_atom_site_occupancy
C C1A 0.0643(3) 0.05926(6) 0.2652(3) 0.0793(15) Uani d . 1
H H1A 0.0795 0.0762 0.1898 0.095 Uiso calc R 1
C C2A -0.0732(3) 0.03152(6) 0.2569(3) 0.097(2) Uani d R 1
H H2A -0.1499 0.0299 0.1759 0.116 Uiso calc R 1
C C3A -0.0959(3) 0.00624(6) 0.3696(3) 0.104(3) Uani d R 1
H H3A -0.1878 -0.0123 0.3640 0.125 Uiso calc R 1
C C4A 0.0189(3) 0.00869(6) 0.4906(3) 0.0925(19) Uani d R 1
H H4A 0.0037 -0.0082 0.5660 0.111 Uiso calc R 1
C C5A 0.1564(3) 0.03642(6) 0.4990(3) 0.0772(14) Uani d R 1
H H5A 0.2331 0.0381 0.5800 0.093 Uiso calc R 1
C C6A 0.1791(3) 0.06171(6) 0.3863(3) 0.0577(10) Uani d R 1
C C7A 0.3231(3) 0.09256(6) 0.3963(3) 0.0556(10) Uani d R 1
H H7A 0.3321 0.1050 0.3025 0.067 Uiso calc R 1
C C8A 0.6495(6) 0.10154(16) 0.4463(6) 0.0690(14) Uani d . 1
H H8A 0.7643 0.0873 0.4675 0.083 Uiso calc R 1
C C9A 0.6805(7) 0.12476(16) 0.3107(7) 0.0701(13) Uani d . 1
H H91A 0.8100 0.1332 0.3102 0.084 Uiso calc R 1
H H92A 0.6625 0.1084 0.2282 0.084 Uiso calc R 1
C C10A 0.5561(7) 0.15870(16) 0.2926(7) 0.0733(15) Uani d . 1
C C11A 0.4361(8) 0.14961(16) 0.5321(7) 0.0785(15) Uani d . 1
H H11A 0.4053 0.1664 0.6122 0.094 Uiso calc R 1
C C12A 0.2754(7) 0.12240(15) 0.5098(8) 0.0775(16) Uani d . 1
H H12A 0.2493 0.1097 0.6009 0.093 Uiso calc R 1
C C13A 0.6140(9) 0.1286(2) 0.5695(8) 0.0893(18) Uani d . 1
H H13A 0.5993 0.1148 0.6587 0.107 Uiso calc R 1
H H14A 0.7180 0.1460 0.5804 0.107 Uiso calc R 1
O O1A 0.4984(4) 0.07545(9) 0.4293(4) 0.0625(8) Uani d . 1
O O2A 0.4602(5) 0.17218(10) 0.4044(5) 0.0835(12) Uani d . 1
O O3A 0.1089(5) 0.14143(13) 0.4617(9) 0.130(3) Uani d . 1
H H31A 0.1300 0.1641 0.4546 0.195 Uiso calc R 1
O O4A 0.5451(6) 0.17613(14) 0.1823(6) 0.1009(16) Uani d . 1
C C1B 0.9585(3) 0.11424(6) 0.9156(2) 0.0873(18) Uani d . 1
H H1B 0.8428 0.1263 0.9197 0.105 Uiso calc R 1
C C2B 0.9677(3) 0.07609(6) 0.8818(2) 0.125(3) Uani d R 1
H H2B 0.8583 0.0626 0.8633 0.149 Uiso calc R 1
C C3B 1.1406(3) 0.05806(6) 0.8758(2) 0.141(4) Uani d R 1
H H3B 1.1468 0.0325 0.8532 0.169 Uiso calc R 1
C C4B 1.3042(3) 0.07819(6) 0.9035(2) 0.122(3) Uani d R 1
H H4B 1.4199 0.0661 0.8995 0.146 Uiso calc R 1
C C5B 1.2949(3) 0.11635(6) 0.9373(2) 0.0778(15) Uani d R 1
H H5B 1.4044 0.1298 0.9559 0.093 Uiso calc R 1
C C6B 1.1221(3) 0.13437(6) 0.9433(2) 0.0564(11) Uani d R 1
C C7B 1.1107(3) 0.17539(6) 0.9841(2) 0.0430(8) Uani d R 1
H H7B 1.2378 0.1854 0.9974 0.052 Uiso calc R 1
C C8B 0.9761(5) 0.21359(11) 1.1732(4) 0.0430(8) Uani d . 1
H H8B 0.9063 0.2111 1.2630 0.052 Uiso calc R 1
C C9B 1.1523(5) 0.23592(12) 1.2034(4) 0.0440(8) Uani d . 1
H H91B 1.1249 0.2541 1.2782 0.053 Uiso calc R 1
H H92B 1.2462 0.2187 1.2416 0.053 Uiso calc R 1
C C10B 1.2367(5) 0.25668(11) 1.0795(4) 0.0441(8) Uani d . 1
C C11B 0.9684(5) 0.23835(11) 0.9295(4) 0.0431(8) Uani d . 1
H H11B 0.8938 0.2521 0.8578 0.052 Uiso calc R 1
C C12B 1.0072(5) 0.19920(12) 0.8730(4) 0.0431(8) Uani d . 1
H H12B 0.8871 0.1870 0.8508 0.052 Uiso calc R 1
C C13B 0.8569(5) 0.23565(12) 1.0670(4) 0.0462(9) Uani d . 1
H H13B 0.8305 0.2606 1.1042 0.055 Uiso calc R 1
H H14B 0.7389 0.2228 1.0495 0.055 Uiso calc R 1
O O1B 1.0143(4) 0.17648(8) 1.1191(3) 0.0479(6) Uani d . 1
O O2B 1.1453(4) 0.25878(8) 0.9537(3) 0.0451(6) Uani d . 1
O O3B 1.1172(4) 0.19953(9) 0.7467(3) 0.0535(7) Uani d . 1
H H31B 1.0526 0.2065 0.6785 0.080 Uiso calc R 1
O O4B 1.3868(4) 0.27263(11) 1.0897(3) 0.0641(9) Uani d . 1
C C1C 0.8143(3) 0.38168(6) 0.6782(2) 0.0773(15) Uani d . 1
H H1C 0.9187 0.3667 0.6603 0.093 Uiso calc R 1
C C2C 0.8365(3) 0.41991(6) 0.7069(2) 0.110(3) Uani d R 1
H H2C 0.9558 0.4305 0.7084 0.132 Uiso calc R 1
C C3C 0.6805(3) 0.44227(6) 0.7336(2) 0.116(3) Uani d R 1
H H3C 0.6953 0.4678 0.7529 0.139 Uiso calc R 1
C C4C 0.5022(3) 0.42640(6) 0.7315(2) 0.101(2) Uani d R 1
H H4C 0.3978 0.4414 0.7494 0.122 Uiso calc R 1
C C5C 0.4800(3) 0.38817(6) 0.7027(2) 0.0784(15) Uani d R 1
H H5C 0.3608 0.3775 0.7013 0.094 Uiso calc R 1
C C6C 0.6360(3) 0.36581(6) 0.6761(2) 0.0556(11) Uani d R 1
C C7C 0.6132(3) 0.32445(6) 0.6356(2) 0.0444(8) Uani d R 1
H H7C 0.7378 0.3134 0.6222 0.053 Uiso calc R 1
C C8C 0.4740(5) 0.28716(11) 0.4468(4) 0.0443(8) Uani d . 1
H H8C 0.4028 0.2900 0.3570 0.053 Uiso calc R 1
C C9C 0.6501(5) 0.26435(12) 0.4151(4) 0.0467(9) Uani d . 1
H H91C 0.6206 0.2463 0.3399 0.056 Uiso calc R 1
H H92C 0.7446 0.2814 0.3779 0.056 Uiso calc R 1
C C10C 0.7333(5) 0.24330(12) 0.5404(4) 0.0447(8) Uani d . 1
C C11C 0.4683(5) 0.26237(11) 0.6886(4) 0.0416(8) Uani d . 1
H H11C 0.3944 0.2486 0.7597 0.050 Uiso calc R 1
C C12C 0.5090(5) 0.30127(11) 0.7475(4) 0.0426(8) Uani d . 1
H H12C 0.3894 0.3138 0.7674 0.051 Uiso calc R 1
C C13C 0.3548(5) 0.26489(12) 0.5514(4) 0.0466(9) Uani d . 1
H H13C 0.2368 0.2777 0.5683 0.056 Uiso calc R 1
H H14C 0.3286 0.2399 0.5139 0.056 Uiso calc R 1
O O1C 0.5162(4) 0.32416(8) 0.5012(3) 0.0476(6) Uani d . 1
O O2C 0.6430(4) 0.24182(8) 0.6658(3) 0.0446(6) Uani d . 1
O O3C 0.6170(4) 0.30096(9) 0.8748(3) 0.0516(7) Uani d . 1
H H31C 0.5540 0.2925 0.9408 0.077 Uiso calc R 1
O O4C 0.8803(5) 0.22639(11) 0.5309(3) 0.0663(9) Uani d . 1
C C1D -0.3835(3) 0.45678(6) 0.1017(3) 0.0847(17) Uani d . 1
H H1D -0.3290 0.4513 0.0137 0.102 Uiso calc R 1
C C2D -0.5171(3) 0.48520(6) 0.1115(3) 0.103(2) Uani d R 1
H H2D -0.5520 0.4988 0.0300 0.124 Uiso calc R 1
C C3D -0.5986(3) 0.49338(6) 0.2431(3) 0.100(2) Uani d R 1
H H3D -0.6879 0.5124 0.2496 0.120 Uiso calc R 1
C C4D -0.5464(3) 0.47313(6) 0.3649(3) 0.132(4) Uani d R 1
H H4D -0.6009 0.4786 0.4529 0.159 Uiso calc R 1
C C5D -0.4128(3) 0.44470(6) 0.3552(3) 0.105(3) Uani d R 1
H H5D -0.3780 0.4312 0.4367 0.127 Uiso calc R 1
C C6D -0.3314(3) 0.43653(6) 0.2236(3) 0.0517(9) Uani d R 1
C C7D -0.1840(3) 0.40637(6) 0.2159(3) 0.0498(9) Uani d R 1
H H7D -0.1762 0.3941 0.3102 0.060 Uiso calc R 1
C C8D 0.1465(7) 0.39881(18) 0.1794(8) 0.0804(18) Uani d . 1
H H8D 0.2603 0.4135 0.1611 0.096 Uiso calc R 1
C C9D 0.1762(7) 0.37639(17) 0.3153(7) 0.0775(15) Uani d . 1
H H91D 0.1512 0.3926 0.3970 0.093 Uiso calc R 1
H H92D 0.3067 0.3688 0.3211 0.093 Uiso calc R 1
C C10D 0.0545(7) 0.34142(16) 0.3268(8) 0.0759(17) Uani d . 1
C C11D -0.0562(9) 0.3507(2) 0.0862(8) 0.0889(18) Uani d . 1
H H11D -0.0814 0.3339 0.0047 0.107 Uiso calc R 1
C C12D -0.2225(8) 0.37629(16) 0.1049(8) 0.0789(16) Uani d . 1
H H12D -0.2463 0.3889 0.0129 0.095 Uiso calc R 1
C C13D 0.1161(10) 0.3724(2) 0.0560(8) 0.099(2) Uani d . 1
H H13D 0.1017 0.3865 -0.0329 0.119 Uiso calc R 1
H H14D 0.2223 0.3555 0.0466 0.119 Uiso calc R 1
O O1D -0.0089(4) 0.42460(9) 0.1901(4) 0.0651(9) Uani d . 1
O O2D -0.0326(5) 0.32787(11) 0.2144(5) 0.0833(11) Uani d . 1
O O3D -0.3864(6) 0.35684(14) 0.1428(9) 0.138(3) Uani d . 1
H H31D -0.4076 0.3402 0.0836 0.207 Uiso calc R 1
O O4D 0.0435(6) 0.32420(15) 0.4391(6) 0.1080(17) Uani d . 1

loop_
_atom_site_aniso_label
_atom_site_aniso_U_11
_atom_site_aniso_U_22
_atom_site_aniso_U_33
_atom_site_aniso_U_12
_atom_site_aniso_U_13
_atom_site_aniso_U_23
C1A 0.067(3) 0.088(4) 0.082(4) -0.015(3) 0.002(3) -0.003(3)
C2A 0.080(4) 0.108(5) 0.102(5) -0.024(4) -0.004(3) -0.016(4)
C3A 0.088(4) 0.079(4) 0.146(7) -0.027(3) 0.036(4) -0.037(4)
C4A 0.111(5) 0.061(3) 0.106(5) -0.021(3) 0.034(4) 0.003(3)
C5A 0.095(4) 0.058(3) 0.078(3) -0.014(3) 0.007(3) 0.008(3)
C6A 0.058(2) 0.050(2) 0.066(3) -0.003(2) 0.012(2) -0.002(2)
C7A 0.046(2) 0.052(2) 0.069(3) 0.0019(18) 0.0052(18) 0.013(2)
C8A 0.044(2) 0.076(3) 0.088(4) 0.004(2) 0.000(2) 0.019(3)
C9A 0.047(2) 0.074(3) 0.090(4) -0.002(2) 0.011(2) 0.015(3)
C10A 0.044(2) 0.065(3) 0.111(4) -0.014(2) -0.006(3) 0.028(3)
C11A 0.073(3) 0.063(3) 0.100(4) -0.013(3) 0.021(3) -0.015(3)
C12A 0.056(3) 0.052(3) 0.126(5) -0.004(2) 0.027(3) -0.014(3)
C13A 0.073(4) 0.099(5) 0.096(4) -0.023(3) -0.013(3) 0.002(4)
O1A 0.0497(16) 0.0546(17) 0.083(2) 0.0097(14) 0.0099(15) 0.0103(16)
O2A 0.058(2) 0.0512(19) 0.141(4) -0.0030(16) 0.012(2) 0.005(2)
O3A 0.046(2) 0.062(2) 0.282(8) 0.0100(18) 0.030(3) -0.014(3)
O4A 0.060(2) 0.106(3) 0.137(4) -0.013(2) -0.005(2) 0.064(3)
C1B 0.114(5) 0.060(3) 0.087(4) -0.010(3) -0.029(3) -0.008(3)
C2B 0.217(11) 0.065(4) 0.090(5) -0.027(5) -0.031(6) -0.015(3)
C3B 0.284(14) 0.052(4) 0.087(5) 0.002(6) 0.050(7) -0.013(3)
C4B 0.187(9) 0.069(4) 0.111(6) 0.050(5) 0.061(6) 0.004(4)
C5B 0.097(4) 0.059(3) 0.077(3) 0.020(3) 0.020(3) 0.000(2)
C6B 0.085(3) 0.048(2) 0.0359(19) 0.005(2) 0.0032(19) -0.0013(17)
C7B 0.0481(19) 0.045(2) 0.0356(17) 0.0030(16) 0.0083(14) -0.0023(15)
C8B 0.0434(19) 0.049(2) 0.0367(17) 0.0037(16) 0.0119(14) 0.0008(15)
C9B 0.048(2) 0.050(2) 0.0334(17) 0.0040(17) 0.0021(14) 0.0012(15)
C10B 0.045(2) 0.052(2) 0.0360(17) 0.0008(17) 0.0052(14) -0.0041(16)
C11B 0.0405(18) 0.053(2) 0.0357(17) 0.0037(16) -0.0004(14) -0.0016(16)
C12B 0.0411(18) 0.053(2) 0.0353(17) 0.0011(17) 0.0020(14) -0.0023(16)
C13B 0.0390(18) 0.056(2) 0.0441(19) 0.0055(16) 0.0066(15) -0.0004(17)
O1B 0.0575(15) 0.0472(15) 0.0393(13) -0.0008(12) 0.0116(11) 0.0031(11)
O2B 0.0463(14) 0.0531(15) 0.0361(12) -0.0055(12) 0.0039(10) 0.0030(11)
O3B 0.0589(16) 0.0682(18) 0.0335(12) 0.0092(14) 0.0069(11) -0.0009(12)
O4B 0.0579(17) 0.090(2) 0.0444(15) -0.0286(17) 0.0033(13) -0.0002(15)
C1C 0.101(4) 0.066(3) 0.065(3) -0.029(3) -0.002(3) 0.007(2)
C2C 0.176(8) 0.069(4) 0.085(4) -0.053(5) -0.008(5) 0.009(3)
C3C 0.238(11) 0.056(3) 0.053(3) -0.024(5) -0.005(5) 0.000(3)
C4C 0.166(7) 0.066(4) 0.072(4) 0.034(4) 0.007(4) -0.003(3)
C5C 0.106(4) 0.060(3) 0.069(3) 0.017(3) 0.011(3) 0.000(2)
C6C 0.083(3) 0.046(2) 0.038(2) -0.007(2) -0.0004(19) 0.0007(16)
C7C 0.047(2) 0.051(2) 0.0349(17) -0.0001(17) -0.0010(14) 0.0007(16)
C8C 0.046(2) 0.052(2) 0.0350(17) -0.0030(16) -0.0065(14) 0.0010(15)
C9C 0.048(2) 0.056(2) 0.0360(18) -0.0028(17) 0.0017(15) -0.0006(17)
C10C 0.0436(19) 0.056(2) 0.0347(17) 0.0036(17) -0.0001(14) -0.0025(16)
C11C 0.0393(17) 0.051(2) 0.0348(17) -0.0021(16) 0.0061(14) 0.0042(15)
C12C 0.0405(18) 0.052(2) 0.0352(17) 0.0015(16) 0.0021(13) 0.0010(16)
C13C 0.0397(18) 0.058(2) 0.0424(19) -0.0035(17) -0.0010(15) -0.0018(17)
O1C 0.0559(15) 0.0488(14) 0.0382(13) 0.0019(13) -0.0036(11) 0.0031(11)
O2C 0.0478(14) 0.0511(15) 0.0348(12) 0.0051(12) -0.0001(10) 0.0022(11)
O3C 0.0622(16) 0.0602(16) 0.0325(12) -0.0035(14) -0.0003(11) -0.0006(12)
O4C 0.0598(18) 0.092(2) 0.0476(15) 0.0272(18) 0.0032(13) -0.0038(15)
C1D 0.121(5) 0.068(3) 0.065(3) 0.024(3) 0.005(3) 0.010(3)
C2D 0.127(6) 0.062(3) 0.121(6) 0.020(4) -0.016(5) 0.030(4)
C3D 0.088(4) 0.069(4) 0.143(7) 0.027(3) 0.011(4) 0.006(4)
C4D 0.136(7) 0.161(8) 0.099(5) 0.077(7) 0.026(5) -0.006(5)
C5D 0.106(5) 0.146(7) 0.065(3) 0.064(5) 0.018(3) 0.015(4)
C6D 0.053(2) 0.047(2) 0.055(2) -0.0012(18) 0.0003(18) -0.0010(18)
C7D 0.046(2) 0.047(2) 0.056(2) -0.0028(17) 0.0008(17) 0.0048(18)
C8D 0.039(2) 0.080(4) 0.123(5) -0.011(2) 0.006(3) 0.037(4)
C9D 0.051(3) 0.075(3) 0.106(4) -0.005(2) -0.015(3) 0.015(3)
C10D 0.047(2) 0.067(3) 0.114(5) 0.020(2) 0.013(3) 0.035(3)
C11D 0.086(4) 0.085(4) 0.096(4) 0.030(3) -0.011(3) -0.024(3)
C12D 0.065(3) 0.064(3) 0.108(4) 0.011(3) -0.018(3) -0.026(3)
C13D 0.088(4) 0.113(5) 0.097(5) 0.036(4) 0.032(4) 0.009(4)
O1D 0.0488(16) 0.0527(17) 0.094(2) -0.0091(13) -0.0045(15) 0.0137(16)
O2D 0.060(2) 0.063(2) 0.127(3) 0.0033(17) -0.005(2) -0.001(2)
O3D 0.054(2) 0.071(3) 0.288(8) -0.004(2) -0.032(3) -0.054(4)
O4D 0.075(3) 0.111(3) 0.138(4) 0.029(2) 0.018(2) 0.064(3)

loop_
_atom_type_symbol
_atom_type_description
_atom_type_scat_dispersion_real
_atom_type_scat_dispersion_imag
_atom_type_scat_source
C C 0.0181 0.0091 'International Tables Vol C Tables 4.2.6.8 and 6.1.1.4'
H H 0.0000 0.0000 'International Tables Vol C Tables 4.2.6.8 and 6.1.1.4'
O O 0.0492 0.0322 'International Tables Vol C Tables 4.2.6.8 and 6.1.1.4'

loop_
_geom_angle_atom_site_label_1
_geom_angle_atom_site_label_2
_geom_angle_atom_site_label_3
_geom_angle
C2A C1A C6A 120.0
C2A C1A H1A 120.0
C6A C1A H1A 120.0
C1A C2A C3A 120.0
C1A C2A H2A 120.0
C3A C2A H2A 120.0
C4A C3A C2A 120.0
C4A C3A H3A 120.0
C2A C3A H3A 120.0
C5A C4A C3A 120.0
C5A C4A H4A 120.0
C3A C4A H4A 120.0
C4A C5A C6A 120.0
C4A C5A H5A 120.0
C6A C5A H5A 120.0
C5A C6A C1A 120.0
C5A C6A C7A 120.4
C1A C6A C7A 119.6
O1A C7A C6A 107.62(16)
O1A C7A C12A 110.2(3)
C6A C7A C12A 112.9(2)
O1A C7A H7A 108.7
C6A C7A H7A 108.7
C12A C7A H7A 108.7
O1A C8A C13A 111.2(4)
O1A C8A C9A 111.8(4)
C13A C8A C9A 108.1(5)
O1A C8A H8A 108.5
C13A C8A H8A 108.5
C9A C8A H8A 108.5
C10A C9A C8A 115.8(5)
C10A C9A H91A 108.3
C8A C9A H91A 108.3
C10A C9A H92A 108.3
C8A C9A H92A 108.3
H91A C9A H92A 107.4
O4A C10A O2A 116.8(5)
O4A C10A C9A 122.9(6)
O2A C10A C9A 120.2(5)
O2A C11A C13A 111.0(5)
O2A C11A C12A 109.6(5)
C13A C11A C12A 110.6(5)
O2A C11A H11A 108.6
C13A C11A H11A 108.6
C12A C11A H11A 108.6
O3A C12A C11A 111.6(5)
O3A C12A C7A 107.3(5)
C11A C12A C7A 111.3(4)
O3A C12A H12A 108.9
C11A C12A H12A 108.9
C7A C12A H12A 108.9
C11A C13A C8A 106.4(5)
C11A C13A H13A 110.4
C8A C13A H13A 110.4
C11A C13A H14A 110.4
C8A C13A H14A 110.4
H13A C13A H14A 108.6
C7A O1A C8A 114.2(3)
C10A O2A C11A 120.5(4)
C12A O3A H31A 109.5
C2B C1B C6B 120.0
C2B C1B H1B 120.0
C6B C1B H1B 120.0
C1B C2B C3B 120.0
C1B C2B H2B 120.0
C3B C2B H2B 120.0
C2B C3B C4B 120.0
C2B C3B H3B 120.0
C4B C3B H3B 120.0
C5B C4B C3B 120.0
C5B C4B H4B 120.0
C3B C4B H4B 120.0
C6B C5B C4B 120.0
C6B C5B H5B 120.0
C4B C5B H5B 120.0
C5B C6B C1B 120.0
C5B C6B C7B 120.2
C1B C6B C7B 119.7
O1B C7B C6B 105.87(14)
O1B C7B C12B 110.3(2)
C6B C7B C12B 113.02(17)
O1B C7B H7B 109.2
C6B C7B H7B 109.2
C12B C7B H7B 109.2
O1B C8B C9B 112.7(3)
O1B C8B C13B 110.6(3)
C9B C8B C13B 108.2(3)
O1B C8B H8B 108.4
C9B C8B H8B 108.4
C13B C8B H8B 108.4
C10B C9B C8B 116.9(3)
C10B C9B H91B 108.1
C8B C9B H91B 108.1
C10B C9B H92B 108.1
C8B C9B H92B 108.1
H91B C9B H92B 107.3
O4B C10B O2B 117.8(3)
O4B C10B C9B 121.8(3)
O2B C10B C9B 120.3(3)
O2B C11B C12B 110.3(3)
O2B C11B C13B 110.9(3)
C12B C11B C13B 109.5(3)
O2B C11B H11B 108.7
C12B C11B H11B 108.7
C13B C11B H11B 108.7
O3B C12B C11B 112.6(3)
O3B C12B C7B 107.4(3)
C11B C12B C7B 111.2(3)
O3B C12B H12B 108.5
C11B C12B H12B 108.5
C7B C12B H12B 108.5
C8B C13B C11B 106.7(3)
C8B C13B H13B 110.4
C11B C13B H13B 110.4
C8B C13B H14B 110.4
C11B C13B H14B 110.4
H13B C13B H14B 108.6
C8B O1B C7B 115.1(2)
C10B O2B C11B 121.3(3)
C12B O3B H31B 109.5
C2C C1C C6C 120.0
C2C C1C H1C 120.0
C6C C1C H1C 120.0
C3C C2C C1C 120.0
C3C C2C H2C 120.0
C1C C2C H2C 120.0
C4C C3C C2C 120.0
C4C C3C H3C 120.0
C2C C3C H3C 120.0
C3C C4C C5C 120.0
C3C C4C H4C 120.0
C5C C4C H4C 120.0
C6C C5C C4C 120.0
C6C C5C H5C 120.0
C4C C5C H5C 120.0
C5C C6C C1C 120.0
C5C C6C C7C 120.6
C1C C6C C7C 119.3
O1C C7C C6C 105.91(14)
O1C C7C C12C 111.1(2)
C6C C7C C12C 113.72(17)
O1C C7C H7C 108.6
C6C C7C H7C 108.6
C12C C7C H7C 108.6
O1C C8C C13C 111.5(3)
O1C C8C C9C 112.4(3)
C13C C8C C9C 108.3(3)
O1C C8C H8C 108.2
C13C C8C H8C 108.2
C9C C8C H8C 108.2
C10C C9C C8C 115.7(3)
C10C C9C H91C 108.4
C8C C9C H91C 108.4
C10C C9C H92C 108.4
C8C C9C H92C 108.4
H91C C9C H92C 107.4
O4C C10C O2C 117.9(3)
O4C C10C C9C 121.7(3)
O2C C10C C9C 120.4(3)
O2C C11C C13C 111.1(3)
O2C C11C C12C 110.2(3)
C13C C11C C12C 110.7(3)
O2C C11C H11C 108.3
C13C C11C H11C 108.3
C12C C11C H11C 108.3
O3C C12C C11C 113.6(3)
O3C C12C C7C 108.2(3)
C11C C12C C7C 109.7(3)
O3C C12C H12C 108.4
C11C C12C H12C 108.4
C7C C12C H12C 108.4
C11C C13C C8C 105.9(3)
C11C C13C H13C 110.6
C8C C13C H13C 110.6
C11C C13C H14C 110.6
C8C C13C H14C 110.6
H13C C13C H14C 108.7
C7C O1C C8C 114.5(2)
C10C O2C C11C 121.6(3)
C12C O3C H31C 109.5
C2D C1D C6D 120.0
C2D C1D H1D 120.0
C6D C1D H1D 120.0
C3D C2D C1D 120.0
C3D C2D H2D 120.0
C1D C2D H2D 120.0
C2D C3D C4D 120.0
C2D C3D H3D 120.0
C4D C3D H3D 120.0
C5D C4D C3D 120.0
C5D C4D H4D 120.0
C3D C4D H4D 120.0
C4D C5D C6D 120.0
C4D C5D H5D 120.0
C6D C5D H5D 120.0
C5D C6D C1D 120.0
C5D C6D C7D 119.2
C1D C6D C7D 120.8
O1D C7D C6D 107.41(16)
O1D C7D C12D 111.0(3)
C6D C7D C12D 114.3(2)
O1D C7D H7D 107.9
C6D C7D H7D 107.9
C12D C7D H7D 107.9
O1D C8D C13D 110.1(5)
O1D C8D C9D 112.3(5)
C13D C8D C9D 109.5(6)
O1D C8D H8D 108.3
C13D C8D H8D 108.3
C9D C8D H8D 108.3
C8D C9D C10D 114.4(5)
C8D C9D H91D 108.7
C10D C9D H91D 108.7
C8D C9D H92D 108.7
C10D C9D H92D 108.7
H91D C9D H92D 107.6
O4D C10D O2D 118.1(6)
O4D C10D C9D 120.8(7)
O2D C10D C9D 120.9(5)
O2D C11D C13D 110.8(5)
O2D C11D C12D 109.1(6)
C13D C11D C12D 111.4(6)
O2D C11D H11D 108.5
C13D C11D H11D 108.5
C12D C11D H11D 108.5
O3D C12D C11D 113.1(5)
O3D C12D C7D 108.8(5)
C11D C12D C7D 111.5(4)
O3D C12D H12D 107.8
C11D C12D H12D 107.8
C7D C12D H12D 107.8
C11D C13D C8D 107.2(5)
C11D C13D H13D 110.3
C8D C13D H13D 110.3
C11D C13D H14D 110.3
C8D C13D H14D 110.3
H13D C13D H14D 108.5
C7D O1D C8D 113.5(3)
C10D O2D C11D 120.4(5)
C12D O3D H31D 109.5

loop_
_geom_bond_atom_site_label_1
_geom_bond_atom_site_label_2
_geom_bond_distance
C1A C2A 1.3900
C1A C6A 1.3900
C1A H1A 0.9300
C2A C3A 1.3900
C2A H2A 0.9300
C3A C4A 1.3900
C3A H3A 0.9300
C4A C5A 1.3900
C4A H4A 0.9300
C5A C6A 1.3900
C5A H5A 0.9300
C6A C7A 1.5027
C7A O1A 1.420(4)
C7A C12A 1.534(6)
C7A H7A 0.9800
C8A O1A 1.428(6)
C8A C13A 1.516(9)
C8A C9A 1.524(7)
C8A H8A 0.9800
C9A C10A 1.504(8)
C9A H91A 0.9700
C9A H92A 0.9700
C10A O4A 1.200(7)
C10A O2A 1.338(8)
C11A O2A 1.444(8)
C11A C13A 1.510(9)
C11A C12A 1.511(7)
C11A H11A 0.9800
C12A O3A 1.434(8)
C12A H12A 0.9800
C13A H13A 0.9700
C13A H14A 0.9700
O3A H31A 0.8200
C1B C2B 1.3900
C1B C6B 1.3900
C1B H1B 0.9300
C2B C3B 1.3900
C2B H2B 0.9300
C3B C4B 1.3900
C3B H3B 0.9300
C4B C5B 1.3900
C4B H4B 0.9300
C5B C6B 1.3900
C5B H5B 0.9300
C6B C7B 1.5050
C7B O1B 1.438(3)
C7B C12B 1.521(4)
C7B H7B 0.9800
C8B O1B 1.435(5)
C8B C9B 1.510(5)
C8B C13B 1.515(5)
C8B H8B 0.9800
C9B C10B 1.499(5)
C9B H91B 0.9700
C9B H92B 0.9700
C10B O4B 1.214(5)
C10B O2B 1.337(5)
C11B O2B 1.470(5)
C11B C12B 1.510(6)
C11B C13B 1.516(5)
C11B H11B 0.9800
C12B O3B 1.418(4)
C12B H12B 0.9800
C13B H13B 0.9700
C13B H14B 0.9700
O3B H31B 0.8200
C1C C2C 1.3900
C1C C6C 1.3900
C1C H1C 0.9300
C2C C3C 1.3900
C2C H2C 0.9300
C3C C4C 1.3900
C3C H3C 0.9300
C4C C5C 1.3900
C4C H4C 0.9300
C5C C6C 1.3900
C5C H5C 0.9300
C6C C7C 1.5219
C7C O1C 1.425(3)
C7C C12C 1.524(4)
C7C H7C 0.9800
C8C O1C 1.437(5)
C8C C13C 1.518(5)
C8C C9C 1.525(6)
C8C H8C 0.9800
C9C C10C 1.502(5)
C9C H91C 0.9700
C9C H92C 0.9700
C10C O4C 1.212(5)
C10C O2C 1.338(4)
C11C O2C 1.460(4)
C11C C13C 1.508(5)
C11C C12C 1.511(5)
C11C H11C 0.9800
C12C O3C 1.408(4)
C12C H12C 0.9800
C13C H13C 0.9700
C13C H14C 0.9700
O3C H31C 0.8200
C1D C2D 1.3900
C1D C6D 1.3900
C1D H1D 0.9300
C2D C3D 1.3900
C2D H2D 0.9300
C3D C4D 1.3900
C3D H3D 0.9300
C4D C5D 1.3900
C4D H4D 0.9300
C5D C6D 1.3900
C5D H5D 0.9300
C6D C7D 1.5012
C7D O1D 1.428(4)
C7D C12D 1.508(6)
C7D H7D 0.9800
C8D O1D 1.440(7)
C8D C13D 1.496(10)
C8D C9D 1.508(8)
C8D H8D 0.9800
C9D C10D 1.517(8)
C9D H91D 0.9700
C9D H92D 0.9700
C10D O4D 1.213(7)
C10D O2D 1.304(8)
C11D O2D 1.451(9)
C11D C13D 1.478(10)
C11D C12D 1.504(8)
C11D H11D 0.9800
C12D O3D 1.404(8)
C12D H12D 0.9800
C13D H13D 0.9700
C13D H14D 0.9700
O3D H31D 0.8200

loop_
_geom_hbond_atom_site_label_D
_geom_hbond_atom_site_label_H
_geom_hbond_atom_site_label_A
_geom_hbond_site_symmetry_A
_geom_hbond_distance_DH
_geom_hbond_distance_HA
_geom_hbond_distance_DA
_geom_hbond_angle_DHA
O3B H31B O4C . 0.82 1.97 2.783(4) 173.4
O3C H31C O4B 1_455 0.82 1.97 2.784(4) 175.8
O3D H31D O3C 1_454 0.82 2.40 3.185(7) 161.3

loop_
_geom_torsion_atom_site_label_1
_geom_torsion_atom_site_label_2
_geom_torsion_atom_site_label_3
_geom_torsion_atom_site_label_4
_geom_torsion
C6A C1A C2A C3A 0.0
C1A C2A C3A C4A 0.0
C2A C3A C4A C5A 0.0
C3A C4A C5A C6A 0.0
C4A C5A C6A C1A 0.0
C4A C5A C6A C7A 178.0
C2A C1A C6A C5A 0.0
C2A C1A C6A C7A -178.0
C5A C6A C7A O1A 53.97(18)
C1A C6A C7A O1A -127.99(18)
C5A C6A C7A C12A -67.9(3)
C1A C6A C7A C12A 110.2(3)
O1A C8A C9A C10A 83.1(6)
C13A C8A C9A C10A -39.7(6)
C8A C9A C10A O4A -168.4(5)
C8A C9A C10A O2A 15.7(7)
O2A C11A C12A O3A -52.2(7)
C13A C11A C12A O3A -174.8(6)
O2A C11A C12A C7A 67.6(6)
C13A C11A C12A C7A -55.0(7)
O1A C7A C12A O3A 173.6(4)
C6A C7A C12A O3A -66.1(4)
O1A C7A C12A C11A 51.2(6)
C6A C7A C12A C11A 171.6(4)
O2A C11A C13A C8A -63.8(6)
C12A C11A C13A C8A 58.0(7)
O1A C8A C13A C11A -60.5(6)
C9A C8A C13A C11A 62.7(5)
C6A C7A O1A C8A -178.3(3)
C12A C7A O1A C8A -54.8(5)
C13A C8A O1A C7A 61.4(5)
C9A C8A O1A C7A -59.6(5)
O4A C10A O2A C11A 168.2(5)
C9A C10A O2A C11A -15.7(7)
C13A C11A O2A C10A 40.4(7)
C12A C11A O2A C10A -82.0(6)
C6B C1B C2B C3B 0.0
C1B C2B C3B C4B 0.0
C2B C3B C4B C5B 0.0
C3B C4B C5B C6B 0.0
C4B C5B C6B C1B 0.0
C4B C5B C6B C7B 178.2
C2B C1B C6B C5B 0.0
C2B C1B C6B C7B -178.2
C5B C6B C7B O1B -114.19(15)
C1B C6B C7B O1B 64.00(15)
C5B C6B C7B C12B 125.02(18)
C1B C6B C7B C12B -56.79(18)
O1B C8B C9B C10B 84.9(4)
C13B C8B C9B C10B -37.7(4)
C8B C9B C10B O4B -173.4(4)
C8B C9B C10B O2B 8.1(5)
O2B C11B C12B O3B -55.5(4)
C13B C11B C12B O3B -177.9(3)
O2B C11B C12B C7B 65.1(3)
C13B C11B C12B C7B -57.3(4)
O1B C7B C12B O3B 175.2(3)
C6B C7B C12B O3B -66.6(3)
O1B C7B C12B C11B 51.5(3)
C6B C7B C12B C11B 169.8(2)
O1B C8B C13B C11B -60.5(4)
C9B C8B C13B C11B 63.4(4)
O2B C11B C13B C8B -61.7(4)
C12B C11B C13B C8B 60.3(4)
C9B C8B O1B C7B -62.2(4)
C13B C8B O1B C7B 59.1(4)
C6B C7B O1B C8B -175.7(2)
C12B C7B O1B C8B -53.1(4)
O4B C10B O2B C11B 176.2(4)
C9B C10B O2B C11B -5.2(5)
C12B C11B O2B C10B -88.9(4)
C13B C11B O2B C10B 32.7(5)
C6C C1C C2C C3C 0.0
C1C C2C C3C C4C 0.0
C2C C3C C4C C5C 0.0
C3C C4C C5C C6C 0.0
C4C C5C C6C C1C 0.0
C4C C5C C6C C7C -176.3
C2C C1C C6C C5C 0.0
C2C C1C C6C C7C 176.4
C5C C6C C7C O1C 64.06(15)
C1C C6C C7C O1C -112.31(15)
C5C C6C C7C C12C -58.27(18)
C1C C6C C7C C12C 125.37(18)
O1C C8C C9C C10C 85.5(4)
C13C C8C C9C C10C -38.2(4)
C8C C9C C10C O4C -174.7(4)
C8C C9C C10C O2C 7.3(5)
O2C C11C C12C O3C -55.9(4)
C13C C11C C12C O3C -179.2(3)
O2C C11C C12C C7C 65.4(3)
C13C C11C C12C C7C -57.9(4)
O1C C7C C12C O3C 176.8(3)
C6C C7C C12C O3C -63.8(3)
O1C C7C C12C C11C 52.3(3)
C6C C7C C12C C11C 171.7(2)
O2C C11C C13C C8C -62.5(4)
C12C C11C C13C C8C 60.3(4)
O1C C8C C13C C11C -59.5(4)
C9C C8C C13C C11C 64.7(4)
C6C C7C O1C C8C -177.6(2)
C12C C7C O1C C8C -53.7(4)
C13C C8C O1C C7C 58.6(4)
C9C C8C O1C C7C -63.2(4)
O4C C10C O2C C11C 177.9(4)
C9C C10C O2C C11C -4.0(5)
C13C C11C O2C C10C 32.5(5)
C12C C11C O2C C10C -90.5(4)
C6D C1D C2D C3D 0.0
C1D C2D C3D C4D 0.0
C2D C3D C4D C5D 0.0
C3D C4D C5D C6D 0.0
C4D C5D C6D C1D 0.0
C4D C5D C6D C7D 178.5
C2D C1D C6D C5D 0.0
C2D C1D C6D C7D -178.5
C5D C6D C7D O1D -109.66(19)
C1D C6D C7D O1D 68.87(19)
C5D C6D C7D C12D 126.6(3)
C1D C6D C7D C12D -54.8(3)
O1D C8D C9D C10D 84.3(7)
C13D C8D C9D C10D -38.3(7)
C8D C9D C10D O4D -168.7(5)
C8D C9D C10D O2D 15.2(8)
O2D C11D C12D O3D -53.5(7)
C13D C11D C12D O3D -176.2(6)
O2D C11D C12D C7D 69.5(7)
C13D C11D C12D C7D -53.2(8)
O1D C7D C12D O3D 174.4(4)
C6D C7D C12D O3D -63.9(5)
O1D C7D C12D C11D 49.0(6)
C6D C7D C12D C11D 170.7(4)
O2D C11D C13D C8D -63.2(6)
C12D C11D C13D C8D 58.5(7)
O1D C8D C13D C11D -61.7(6)
C9D C8D C13D C11D 62.2(6)
C6D C7D O1D C8D -179.7(4)
C12D C7D O1D C8D -54.0(5)
C13D C8D O1D C7D 61.4(6)
C9D C8D O1D C7D -60.8(6)
O4D C10D O2D C11D 167.5(5)
C9D C10D O2D C11D -16.2(7)
C13D C11D O2D C10D 40.8(7)
C12D C11D O2D C10D -82.3(6)

loop_
_cod_related_entry_id
_cod_related_entry_database
_cod_related_entry_code
1 ChemSpider 8258291
